data_1549576
loop_
_publ_author_name
'Kotha, Sambasivarao'
'Cheekatla, Subba Rao'
'Gunta, Rama'

_publ_section_title
;
 Hexacyclo[6.5.1.0^1,5^.0^5,12^.0^7,11^.0^9,13^]tetradecane-4,6,14-trione
;
_journal_coeditor_code BT4070
_journal_issue 6
_journal_name_full IUCrData
_journal_page_first x180852
_journal_paper_doi 10.1107/S2414314618008520
_journal_volume 3
_journal_year 2018
_chemical_formula_iupac 'C14 H12 O3'
_chemical_formula_moiety 'C14 H12 O3'
_chemical_formula_sum 'C14 H12 O3'
_chemical_formula_weight 228.24
_chemical_melting_point_gt 452
_chemical_melting_point_lt 454
_chemical_name_systematic
;
Hexacyclo[6.5.1.0^1,5^.0^5,12^.0^7,11^.0^9,13^]tetradecane-4,6,14-trione
;
_space_group_crystal_system orthorhombic
_space_group_IT_number 19
_space_group_name_Hall 'P 2ac 2ab'
_space_group_name_H-M_alt 'P 21 21 21'
_symmetry_space_group_name_Hall 'P 2ac 2ab'
_symmetry_space_group_name_H-M 'P 21 21 21'
_atom_sites_solution_hydrogens geom
_atom_sites_solution_primary iterative
_audit_creation_method
;
Olex2 1.2
(compiled 2018.04.26 svn.r3504 for OlexSys, GUI svn.r5492)
;
_cell_angle_alpha 90
_cell_angle_beta 90
_cell_angle_gamma 90
_cell_formula_units_Z 4
_cell_length_a 7.4539(5)
_cell_length_b 7.8553(5)
_cell_length_c 17.2286(10)
_cell_measurement_reflns_used 3418
_cell_measurement_temperature 150
_cell_measurement_theta_max 30.8470
_cell_measurement_theta_min 2.3440
_cell_volume 1008.78(11)
_computing_cell_refinement
;
CrysAlis PRO (Rigaku OD, 2015)
;
_computing_data_collection
;
CrysAlis PRO (Rigaku OD, 2015)
;
_computing_data_reduction
;
CrysAlis PRO (Rigaku OD, 2015)
;
_computing_molecular_graphics
;
<i>OLEX2</i> (Dolomanov <i>et al.</i>, 2009)
;
_computing_publication_material
;
<i>OLEX2</i> (Dolomanov <i>et al.</i>, 2009)
;
_computing_structure_refinement
;
SHELXL2018 (Sheldrick, 2015)
;
_computing_structure_solution
;
SUPERFLIP (Palatinus & Chapuis, 2007; Palatinus & van der Lee,
2008;
Palatinus <i>et al.</i>,  2012)
;
_diffrn_ambient_temperature 150
_diffrn_detector_area_resol_mean 28.5714
_diffrn_measured_fraction_theta_full 0.997
_diffrn_measured_fraction_theta_max 0.9009
_diffrn_measurement_device 'abstract diffractometer'
_diffrn_measurement_device_type 'Rigaku Saturn724+ CCD'
_diffrn_measurement_method '\w scans'
_diffrn_radiation_monochromator graphite
_diffrn_radiation_type 'Mo K\a'
_diffrn_radiation_wavelength 0.71073
_diffrn_reflns_av_R_equivalents 0.0586
_diffrn_reflns_limit_h_max 6
_diffrn_reflns_limit_h_min -8
_diffrn_reflns_limit_k_max 9
_diffrn_reflns_limit_k_min -9
_diffrn_reflns_limit_l_max 20
_diffrn_reflns_limit_l_min -20
_diffrn_reflns_number 5609
_diffrn_reflns_theta_full 24.998
_diffrn_reflns_theta_max 24.998
_diffrn_reflns_theta_min 2.364
_exptl_absorpt_coefficient_mu 0.105
_exptl_absorpt_correction_T_max 1.00000
_exptl_absorpt_correction_T_min 0.87362
_exptl_absorpt_correction_type multi-scan
_exptl_absorpt_process_details
;
(CrysAlis PRO; Rigaku OD, 2015)
;
_exptl_crystal_colour colourless
_exptl_crystal_density_diffrn 1.503
_exptl_crystal_description plate
_exptl_crystal_F_000 480
_exptl_crystal_size_max 0.21
_exptl_crystal_size_mid 0.18
_exptl_crystal_size_min 0.032
_refine_diff_density_max 0.268
_refine_diff_density_min -0.255
_refine_ls_abs_structure_details
;
Flack <i>x</i> determined using 530 quotients
[(<i>I</i>^+^)-(<i>I</i>^-^)]/[(<i>I</i>^+^)+(<i>I</i>^-^)]
(Parsons  <i>et al.</i>, 2013)
;
_refine_ls_abs_structure_Flack -0.4(10)
_refine_ls_extinction_method none
_refine_ls_goodness_of_fit_ref 1.066
_refine_ls_hydrogen_treatment constr
_refine_ls_matrix_type full
_refine_ls_number_parameters 154
_refine_ls_number_reflns 1769
_refine_ls_number_restraints 0
_refine_ls_restrained_S_all 1.066
_refine_ls_R_factor_all 0.0520
_refine_ls_R_factor_gt 0.0419
_refine_ls_shift/su_max 0.000
_refine_ls_shift/su_mean 0.000
_refine_ls_structure_factor_coef Fsqd
_refine_ls_weighting_details 'w=1/[\s^2^(Fo^2^)+(0.0411P)^2^+0.1833P] where P=(Fo^2^+2Fc^2^)/3'
_refine_ls_weighting_scheme calc
_refine_ls_wR_factor_gt 0.0907
_refine_ls_wR_factor_ref 0.0969
_reflns_number_gt 1553
_reflns_number_total 1769
_reflns_threshold_expression 'I > 2\s(I)'
_cod_data_source_file bt4070sup1.cif
_cod_data_source_block I
_cod_database_code 1549576
_shelx_space_group_comment
;
The symmetry employed for this shelxl refinement is uniquely defined
by the following loop, which should always be used as a source of
symmetry information in preference to the above space-group names.
They are only intended as comments.
;
_shelx_estimated_absorpt_t_min 0.978
_shelx_estimated_absorpt_t_max 0.997

loop_
_space_group_symop_operation_xyz
'x, y, z'
'-x+1/2, -y, z+1/2'
'x+1/2, -y+1/2, -z'
'-x, y+1/2, -z+1/2'

loop_
_atom_site_type_symbol
_atom_site_label
_atom_site_fract_x
_atom_site_fract_y
_atom_site_fract_z
_atom_site_U_iso_or_equiv
_atom_site_adp_type
_atom_site_calc_flag
_atom_site_occupancy
O O1 -0.4454(3) -0.5002(3) -0.44952(13) 0.0323(6) Uani d 1
O O2 -0.7382(3) -0.2091(3) -0.31876(12) 0.0283(6) Uani d 1
O O3 -0.7593(4) -0.5952(3) -0.57320(12) 0.0386(7) Uani d 1
C C1 -0.7649(5) -0.7940(4) -0.25367(17) 0.0236(7) Uani d 1
H H1A -0.678028 -0.808534 -0.210723 0.028 Uiso calc 1
H H1B -0.857452 -0.884250 -0.251388 0.028 Uiso calc 1
C C2 -0.8456(4) -0.6158(4) -0.25598(17) 0.0213(7) Uani d 1
H H2 -0.917858 -0.582697 -0.209453 0.026 Uiso calc 1
C C3 -0.6831(4) -0.5005(4) -0.27393(17) 0.0212(7) Uani d 1
H H3 -0.619466 -0.458066 -0.226618 0.025 Uiso calc 1
C C4 -0.5625(4) -0.6183(4) -0.32811(17) 0.0201(7) Uani d 1
H H4 -0.438219 -0.636161 -0.307861 0.024 Uiso calc 1
C C5 -0.6744(4) -0.7835(4) -0.33247(17) 0.0213(7) Uani d 1
H H5 -0.607082 -0.887681 -0.348789 0.026 Uiso calc 1
C C6 -0.8299(4) -0.7293(4) -0.38685(18) 0.0203(7) Uani d 1
H H6 -0.891741 -0.821255 -0.416750 0.024 Uiso calc 1
C C7 -0.9485(4) -0.6135(4) -0.33487(17) 0.0189(7) Uani d 1
H H7 -1.080298 -0.637233 -0.333650 0.023 Uiso calc 1
C C8 -0.8843(4) -0.4520(4) -0.38033(17) 0.0201(7) Uani d 1
C C9 -0.7637(4) -0.5706(4) -0.43341(17) 0.0205(7) Uani d 1
C C10 -0.5679(4) -0.5535(4) -0.41111(17) 0.0208(7) Uani d 1
C C11 -0.7643(4) -0.3607(4) -0.32306(17) 0.0211(7) Uani d 1
C C12 -1.0053(4) -0.3498(4) -0.43411(18) 0.0254(8) Uani d 1
H H12A -0.956944 -0.233685 -0.441920 0.030 Uiso calc 1
H H12B -1.127812 -0.340844 -0.412290 0.030 Uiso calc 1
C C13 -1.0076(5) -0.4483(5) -0.51065(19) 0.0334(9) Uani d 1
H H13A -1.109883 -0.528665 -0.511804 0.040 Uiso calc 1
H H13B -1.019144 -0.368952 -0.555029 0.040 Uiso calc 1
C C14 -0.8314(4) -0.5442(4) -0.51511(18) 0.0247(7) Uani d 1

loop_
_atom_site_aniso_label
_atom_site_aniso_U_11
_atom_site_aniso_U_22
_atom_site_aniso_U_33
_atom_site_aniso_U_12
_atom_site_aniso_U_13
_atom_site_aniso_U_23
O1 0.0259(13) 0.0392(15) 0.0317(14) -0.0016(11) 0.0053(10) 0.0096(11)
O2 0.0378(13) 0.0185(12) 0.0285(12) -0.0033(11) -0.0014(11) -0.0020(10)
O3 0.0414(14) 0.0544(16) 0.0201(12) 0.0079(14) 0.0019(12) -0.0031(12)
C1 0.0246(17) 0.0219(16) 0.0243(17) -0.0021(15) 0.0004(14) 0.0028(14)
C2 0.0229(16) 0.0238(16) 0.0173(16) 0.0012(16) 0.0031(13) -0.0018(14)
C3 0.0246(16) 0.0227(17) 0.0163(15) -0.0015(15) -0.0035(13) -0.0007(14)
C4 0.0158(15) 0.0242(17) 0.0202(16) 0.0019(14) -0.0023(12) 0.0021(14)
C5 0.0240(16) 0.0174(15) 0.0224(18) 0.0025(15) -0.0013(14) 0.0008(13)
C6 0.0219(16) 0.0191(15) 0.0198(17) -0.0015(15) -0.0026(14) -0.0009(13)
C7 0.0169(15) 0.0194(16) 0.0203(16) -0.0015(13) 0.0004(13) -0.0013(13)
C8 0.0195(15) 0.0219(16) 0.0188(16) -0.0019(14) -0.0027(12) 0.0002(14)
C9 0.0229(15) 0.0219(16) 0.0168(14) 0.0005(14) 0.0010(14) 0.0002(13)
C10 0.0199(17) 0.0176(16) 0.0249(18) 0.0019(14) 0.0042(14) 0.0004(14)
C11 0.0252(16) 0.0189(17) 0.0193(15) 0.0013(15) 0.0060(14) -0.0031(13)
C12 0.0265(17) 0.0277(17) 0.0219(16) 0.0061(16) -0.0012(14) 0.0011(15)
C13 0.034(2) 0.043(2) 0.0230(19) 0.0080(18) -0.0077(15) -0.0020(17)
C14 0.0284(16) 0.0279(17) 0.0177(17) -0.0014(16) -0.0006(14) 0.0009(15)

loop_
_atom_type_symbol
_atom_type_description
_atom_type_scat_dispersion_real
_atom_type_scat_dispersion_imag
_atom_type_scat_source
C C 0.0033 0.0016 'International Tables Vol C Tables 4.2.6.8 and 6.1.1.4'
H H 0.0000 0.0000 'International Tables Vol C Tables 4.2.6.8 and 6.1.1.4'
O O 0.0106 0.0060 'International Tables Vol C Tables 4.2.6.8 and 6.1.1.4'

loop_
_geom_angle_atom_site_label_1
_geom_angle_atom_site_label_2
_geom_angle_atom_site_label_3
_geom_angle
H1A C1 H1B 110.1
C2 C1 H1A 112.6
C2 C1 H1B 112.6
C5 C1 H1A 112.6
C5 C1 H1B 112.6
C5 C1 C2 95.9(2)
C1 C2 H2 115.5
C1 C2 C3 103.5(2)
C1 C2 C7 103.2(2)
C3 C2 H2 115.5
C3 C2 C7 101.8(2)
C7 C2 H2 115.5
C2 C3 H3 113.8
C2 C3 C4 102.6(2)
C4 C3 H3 113.8
C11 C3 C2 102.9(2)
C11 C3 H3 113.8
C11 C3 C4 108.6(2)
C3 C4 H4 113.6
C5 C4 C3 102.3(2)
C5 C4 H4 113.6
C10 C4 C3 110.0(2)
C10 C4 H4 113.6
C10 C4 C5 102.8(2)
C1 C5 C4 104.0(2)
C1 C5 H5 115.5
C1 C5 C6 102.9(2)
C4 C5 H5 115.5
C4 C5 C6 101.7(2)
C6 C5 H5 115.5
C5 C6 H6 117.2
C5 C6 C7 103.8(2)
C5 C6 C9 107.1(2)
C7 C6 H6 117.2
C7 C6 C9 90.5(2)
C9 C6 H6 117.2
C2 C7 H7 117.5
C2 C7 C8 107.2(2)
C6 C7 C2 102.4(2)
C6 C7 H7 117.5
C6 C7 C8 90.7(2)
C8 C7 H7 117.5
C7 C8 C9 89.2(2)
C11 C8 C7 103.8(2)
C11 C8 C9 108.6(2)
C11 C8 C12 119.9(3)
C12 C8 C7 123.4(3)
C12 C8 C9 107.1(2)
C6 C9 C8 89.7(2)
C10 C9 C6 104.1(2)
C10 C9 C8 110.4(2)
C14 C9 C6 118.9(3)
C14 C9 C8 105.5(2)
C14 C9 C10 123.1(3)
O1 C10 C4 128.0(3)
O1 C10 C9 128.5(3)
C9 C10 C4 103.5(2)
O2 C11 C3 128.0(3)
O2 C11 C8 127.0(3)
C3 C11 C8 104.9(2)
C8 C12 H12A 110.7
C8 C12 H12B 110.7
C8 C12 C13 105.4(3)
H12A C12 H12B 108.8
C13 C12 H12A 110.7
C13 C12 H12B 110.7
C12 C13 H13A 110.4
C12 C13 H13B 110.4
H13A C13 H13B 108.6
C14 C13 C12 106.6(3)
C14 C13 H13A 110.4
C14 C13 H13B 110.4
O3 C14 C9 125.5(3)
O3 C14 C13 126.4(3)
C9 C14 C13 108.1(3)

loop_
_geom_bond_atom_site_label_1
_geom_bond_atom_site_label_2
_geom_bond_distance
O1 C10 1.203(4)
O2 C11 1.209(4)
O3 C14 1.204(4)
C1 H1A 0.9900
C1 H1B 0.9900
C1 C2 1.524(4)
C1 C5 1.518(4)
C2 H2 1.0000
C2 C3 1.544(4)
C2 C7 1.561(4)
C3 H3 1.0000
C3 C4 1.592(4)
C3 C11 1.513(4)
C4 H4 1.0000
C4 C5 1.544(4)
C4 C10 1.518(4)
C5 H5 1.0000
C5 C6 1.550(4)
C6 H6 1.0000
C6 C7 1.553(4)
C6 C9 1.562(4)
C7 H7 1.0000
C7 C8 1.566(4)
C8 C9 1.585(4)
C8 C11 1.513(4)
C8 C12 1.522(4)
C9 C10 1.516(4)
C9 C14 1.509(4)
C12 H12A 0.9900
C12 H12B 0.9900
C12 C13 1.529(4)
C13 H13A 0.9900
C13 H13B 0.9900
C13 C14 1.517(5)

loop_
_geom_torsion_atom_site_label_1
_geom_torsion_atom_site_label_2
_geom_torsion_atom_site_label_3
_geom_torsion_atom_site_label_4
_geom_torsion
C1 C2 C3 C4 33.3(3)
C1 C2 C3 C11 146.1(2)
C1 C2 C7 C6 -33.1(3)
C1 C2 C7 C8 -127.7(3)
C1 C5 C6 C7 33.4(3)
C1 C5 C6 C9 128.3(3)
C2 C1 C5 C4 52.9(3)
C2 C1 C5 C6 -52.8(3)
C2 C3 C4 C5 -0.3(3)
C2 C3 C4 C10 108.4(3)
C2 C3 C11 O2 136.2(3)
C2 C3 C11 C8 -44.7(3)
C2 C7 C8 C9 103.4(2)
C2 C7 C8 C11 -5.6(3)
C2 C7 C8 C12 -146.5(3)
C3 C2 C7 C6 74.0(3)
C3 C2 C7 C8 -20.6(3)
C3 C4 C5 C1 -33.0(3)
C3 C4 C5 C6 73.6(3)
C3 C4 C10 O1 117.1(3)
C3 C4 C10 C9 -62.4(3)
C4 C3 C11 O2 -115.5(4)
C4 C3 C11 C8 63.6(3)
C4 C5 C6 C7 -74.1(3)
C4 C5 C6 C9 20.8(3)
C5 C1 C2 C3 -52.9(3)
C5 C1 C2 C7 52.9(3)
C5 C4 C10 O1 -134.5(3)
C5 C4 C10 C9 46.0(3)
C5 C6 C7 C2 -0.1(3)
C5 C6 C7 C8 107.6(2)
C5 C6 C9 C8 -104.5(2)
C5 C6 C9 C10 6.5(3)
C5 C6 C9 C14 147.9(3)
C6 C7 C8 C9 0.1(2)
C6 C7 C8 C11 -108.9(2)
C6 C7 C8 C12 110.2(3)
C6 C9 C10 O1 148.6(3)
C6 C9 C10 C4 -31.9(3)
C6 C9 C14 O3 -91.8(4)
C6 C9 C14 C13 86.4(3)
C7 C2 C3 C4 -73.5(2)
C7 C2 C3 C11 39.3(3)
C7 C6 C9 C8 0.1(2)
C7 C6 C9 C10 111.1(2)
C7 C6 C9 C14 -107.5(3)
C7 C8 C9 C6 -0.1(2)
C7 C8 C9 C10 -105.1(3)
C7 C8 C9 C14 119.8(3)
C7 C8 C11 O2 -150.2(3)
C7 C8 C11 C3 30.7(3)
C7 C8 C12 C13 -80.9(4)
C8 C9 C10 O1 -116.4(3)
C8 C9 C10 C4 63.1(3)
C8 C9 C14 O3 169.8(3)
C8 C9 C14 C13 -12.0(3)
C8 C12 C13 C14 -27.4(4)
C9 C6 C7 C2 -107.9(2)
C9 C6 C7 C8 -0.1(2)
C9 C8 C11 O2 115.9(4)
C9 C8 C11 C3 -63.2(3)
C9 C8 C12 C13 19.8(3)
C10 C4 C5 C1 -147.2(2)
C10 C4 C5 C6 -40.5(3)
C10 C9 C14 O3 42.0(5)
C10 C9 C14 C13 -139.8(3)
C11 C3 C4 C5 -108.8(3)
C11 C3 C4 C10 -0.1(3)
C11 C8 C9 C6 104.2(3)
C11 C8 C9 C10 -0.8(3)
C11 C8 C9 C14 -135.9(3)
C11 C8 C12 C13 144.1(3)
C12 C8 C9 C6 -125.0(3)
C12 C8 C9 C10 130.0(3)
C12 C8 C9 C14 -5.0(3)
C12 C8 C11 O2 -7.6(5)
C12 C8 C11 C3 173.3(3)
C12 C13 C14 O3 -157.1(3)
C12 C13 C14 C9 24.8(4)
C14 C9 C10 O1 9.3(5)
C14 C9 C10 C4 -171.3(3)
